data_4105394
loop_
_publ_author_name
'Swagat K. Mohapatra'
'Susanne B\"uschel'
'Constantin Daniliuc'
'Peter G. Jones'
'Matthias Tamm'

_publ_section_title
;
 Selective Lithiation and Phosphane-Functionalization of
 [(\h7-C7H7)Ti(\h5-C5H5)] (Troticene) and Its Use for the Preparation of
 Early-Late Heterobimetallic Complexes
;
_journal_name_full 'Journal of the American Chemical Society'
_journal_page_first 17014
_journal_page_last 17023
_journal_paper_doi 10.1021/ja9080056
_journal_volume 131
_journal_year 2009
_chemical_formula_sum 'C50 H46 Cl6 P2 Pt Ti2'
_chemical_formula_weight 1212.40
_chemical_name_systematic
;
 ?
;
_space_group_IT_number 2
_symmetry_cell_setting triclinic
_symmetry_space_group_name_Hall '-P 1'
_symmetry_space_group_name_H-M 'P -1'
_atom_sites_solution_hydrogens geom
_atom_sites_solution_primary direct
_atom_sites_solution_secondary difmap
_audit_creation_method SHELXL-97
_cell_angle_alpha 114.280(8)
_cell_angle_beta 92.360(6)
_cell_angle_gamma 103.396(6)
_cell_formula_units_Z 1
_cell_length_a 10.0746(6)
_cell_length_b 10.5051(10)
_cell_length_c 12.4587(8)
_cell_measurement_reflns_used 12635
_cell_measurement_temperature 100(2)
_cell_measurement_theta_max 29.2202
_cell_measurement_theta_min 2.0999
_cell_volume 1155.31(18)
_computing_cell_refinement
;
CrysAlisPro, Oxford Diffraction Ltd.,
Version 1.171.33.41 (release 06-05-2009 CrysAlis171 .NET)
(compiled May  6 2009,17:20:42)
;
_computing_data_collection
;
CrysAlisPro, Oxford Diffraction Ltd.,
Version 1.171.33.41 (release 06-05-2009 CrysAlis171 .NET)
(compiled May  6 2009,17:20:42)
;
_computing_data_reduction
;
CrysAlisPro, Oxford Diffraction Ltd.,
Version 1.171.33.41 (release 06-05-2009 CrysAlis171 .NET)
(compiled May  6 2009,17:20:42)
;
_computing_molecular_graphics 'BRUKER XP'
_computing_publication_material SHELXL-97
_computing_structure_refinement 'SHELXL-97 (Sheldrick, 1997)'
_computing_structure_solution 'SHELXS-97 (Sheldrick, 1990)'
_diffrn_ambient_temperature 100(2)
_diffrn_detector_area_resol_mean 16.1419
_diffrn_measured_fraction_theta_full 0.999
_diffrn_measured_fraction_theta_max 0.999
_diffrn_measurement_device_type 'Xcalibur, Eos'
_diffrn_measurement_method '\w scans'
_diffrn_radiation_monochromator graphite
_diffrn_radiation_source 'Enhance (Mo) X-ray Source'
_diffrn_radiation_type 'Mo K\a'
_diffrn_radiation_wavelength 0.71073
_diffrn_reflns_av_R_equivalents 0.0624
_diffrn_reflns_av_sigmaI/netI 0.0624
_diffrn_reflns_limit_h_max 12
_diffrn_reflns_limit_h_min -12
_diffrn_reflns_limit_k_max 13
_diffrn_reflns_limit_k_min -13
_diffrn_reflns_limit_l_max 15
_diffrn_reflns_limit_l_min -15
_diffrn_reflns_number 39121
_diffrn_reflns_theta_full 26.37
_diffrn_reflns_theta_max 26.37
_diffrn_reflns_theta_min 2.10
_exptl_absorpt_coefficient_mu 3.810
_exptl_absorpt_correction_T_max 1.00000
_exptl_absorpt_correction_T_min 0.91003
_exptl_absorpt_correction_type multi-scan
_exptl_absorpt_process_details
;
CrysAlisPro, Oxford Diffraction Ltd.,
Version 1.171.33.41 (release 06-05-2009 CrysAlis171 .NET)
(compiled May  6 2009,17:20:42)
;
_exptl_crystal_colour 'pale green'
_exptl_crystal_density_diffrn 1.743
_exptl_crystal_description tablet
_exptl_crystal_F_000 600
_exptl_crystal_size_max 0.08
_exptl_crystal_size_mid 0.08
_exptl_crystal_size_min 0.03
_refine_diff_density_max 1.044
_refine_diff_density_min -0.794
_refine_diff_density_rms 0.098
_refine_ls_extinction_method none
_refine_ls_goodness_of_fit_ref 0.879
_refine_ls_hydrogen_treatment
;
The hydrogens of the five- and seven-membered rings were refined freely.
Other H atoms were included using a riding model.
;
_refine_ls_matrix_type full
_refine_ls_number_parameters 321
_refine_ls_number_reflns 4728
_refine_ls_number_restraints 55
_refine_ls_restrained_S_all 0.874
_refine_ls_R_factor_all 0.0289
_refine_ls_R_factor_gt 0.0242
_refine_ls_shift/su_max 0.002
_refine_ls_shift/su_mean 0.000
_refine_ls_structure_factor_coef Fsqd
_refine_ls_weighting_details 'calc w=1/[\s^2^(Fo^2^)+(0.0123P)^2^] where P=(Fo^2^+2Fc^2^)/3'
_refine_ls_weighting_scheme calc
_refine_ls_wR_factor_gt 0.0389
_refine_ls_wR_factor_ref 0.0394
_reflns_number_gt 4197
_reflns_number_total 4728
_reflns_threshold_expression >2sigma(I)
_cod_data_source_file ja9080056_si_008.cif
_cod_data_source_block swag05
_cod_original_cell_volume 1155.30(15)
_cod_database_code 4105394

loop_
_symmetry_equiv_pos_as_xyz
'x, y, z'
'-x, -y, -z'

loop_
_atom_site_label
_atom_site_type_symbol
_atom_site_fract_x
_atom_site_fract_y
_atom_site_fract_z
_atom_site_U_iso_or_equiv
_atom_site_adp_type
_atom_site_occupancy
_atom_site_symmetry_multiplicity
_atom_site_calc_flag
_atom_site_refinement_flags
Ti Ti 0.09536(5) 0.12700(6) 0.32797(5) 0.01585(14) Uani 1 1 d .
Pt Pt 0.5000 0.5000 0.5000 0.01037(5) Uani 1 2 d S
P P 0.34406(7) 0.41458(8) 0.60322(7) 0.01172(18) Uani 1 1 d .
Cl1 Cl 0.61198(7) 0.32286(8) 0.46982(7) 0.01765(18) Uani 1 1 d .
Cl2 Cl 0.77206(9) 0.39238(10) 0.73149(7) 0.0340(2) Uani 1 1 d .
Cl3 Cl 0.81869(10) 0.58554(10) 0.98458(8) 0.0432(3) Uani 1 1 d .
C1 C 0.2778(3) 0.0852(3) 0.2422(3) 0.0199(8) Uani 1 1 d D
H1 H 0.3668(17) 0.129(3) 0.270(2) 0.018(9) Uiso 1 1 d D
C2 C 0.2209(3) -0.0312(3) 0.2706(3) 0.0198(8) Uani 1 1 d D
H2 H 0.280(2) -0.054(3) 0.311(2) 0.005(7) Uiso 1 1 d D
C3 C 0.0809(3) -0.1077(4) 0.2546(3) 0.0239(8) Uani 1 1 d D
H3 H 0.065(3) -0.166(3) 0.292(2) 0.024(9) Uiso 1 1 d D
C4 C -0.0376(4) -0.0886(4) 0.2048(3) 0.0301(9) Uani 1 1 d D
H4 H -0.119(2) -0.134(3) 0.216(3) 0.026(9) Uiso 1 1 d D
C5 C -0.0442(4) 0.0086(4) 0.1565(3) 0.0310(9) Uani 1 1 d D
H5 H -0.1290(19) 0.015(3) 0.139(2) 0.024(9) Uiso 1 1 d D
C6 C 0.0646(4) 0.1129(4) 0.1472(3) 0.0306(9) Uani 1 1 d D
H6 H 0.044(3) 0.174(3) 0.122(2) 0.017(9) Uiso 1 1 d D
C7 C 0.2075(4) 0.1480(4) 0.1855(3) 0.0255(8) Uani 1 1 d D
H7 H 0.254(3) 0.231(2) 0.186(3) 0.034(10) Uiso 1 1 d D
C8 C 0.1736(3) 0.3181(3) 0.5183(2) 0.0124(7) Uani 1 1 d .
C9 C 0.0783(3) 0.2029(3) 0.5303(3) 0.0156(7) Uani 1 1 d D
H9 H 0.101(3) 0.151(3) 0.567(2) 0.010(8) Uiso 1 1 d D
C10 C -0.0520(3) 0.1818(3) 0.4699(3) 0.0184(7) Uani 1 1 d D
H10 H -0.131(2) 0.117(2) 0.462(2) 0.016(8) Uiso 1 1 d D
C11 C -0.0389(3) 0.2832(3) 0.4220(3) 0.0193(8) Uani 1 1 d D
H11 H -0.103(2) 0.288(3) 0.373(2) 0.019(9) Uiso 1 1 d D
C12 C 0.0999(3) 0.3669(3) 0.4509(3) 0.0158(7) Uani 1 1 d D
H12 H 0.137(2) 0.432(2) 0.425(2) 0.012(8) Uiso 1 1 d D
C13 C 0.3128(3) 0.5607(3) 0.7332(2) 0.0149(7) Uani 1 1 d .
C14 C 0.1828(3) 0.5567(3) 0.7690(3) 0.0212(8) Uani 1 1 d .
H14 H 0.1050 0.4782 0.7222 0.025 Uiso 1 1 calc R
C15 C 0.1682(4) 0.6678(4) 0.8729(3) 0.0319(9) Uani 1 1 d .
H15 H 0.0804 0.6634 0.8984 0.038 Uiso 1 1 calc R
C16 C 0.2801(4) 0.7857(4) 0.9404(3) 0.0326(9) Uani 1 1 d .
H16 H 0.2682 0.8634 1.0099 0.039 Uiso 1 1 calc R
C17 C 0.4077(4) 0.7886(3) 0.9058(3) 0.0321(9) Uani 1 1 d .
H17 H 0.4853 0.8672 0.9530 0.039 Uiso 1 1 calc R
C18 C 0.4245(3) 0.6779(3) 0.8026(3) 0.0229(8) Uani 1 1 d .
H18 H 0.5132 0.6821 0.7790 0.027 Uiso 1 1 calc R
C19 C 0.3831(3) 0.2949(3) 0.6643(3) 0.0128(7) Uani 1 1 d .
C20 C 0.4067(3) 0.3383(3) 0.7878(3) 0.0187(7) Uani 1 1 d .
H20 H 0.4058 0.4335 0.8414 0.022 Uiso 1 1 calc R
C21 C 0.4316(3) 0.2418(4) 0.8322(3) 0.0251(8) Uani 1 1 d .
H21 H 0.4470 0.2715 0.9157 0.030 Uiso 1 1 calc R
C22 C 0.4338(3) 0.1043(4) 0.7549(3) 0.0249(8) Uani 1 1 d .
H22 H 0.4496 0.0385 0.7850 0.030 Uiso 1 1 calc R
C23 C 0.4132(3) 0.0621(3) 0.6341(3) 0.0182(7) Uani 1 1 d .
H23 H 0.4160 -0.0326 0.5811 0.022 Uiso 1 1 calc R
C24 C 0.3882(3) 0.1560(3) 0.5885(3) 0.0163(7) Uani 1 1 d .
H24 H 0.3745 0.1250 0.5048 0.020 Uiso 1 1 calc R
C25 C 0.8072(4) 0.4094(3) 0.8768(3) 0.0311(9) Uani 1 1 d .
H25A H 0.7330 0.3390 0.8895 0.037 Uiso 1 1 calc R
H25B H 0.8953 0.3858 0.8863 0.037 Uiso 1 1 calc R

loop_
_atom_site_aniso_label
_atom_site_aniso_U_11
_atom_site_aniso_U_22
_atom_site_aniso_U_33
_atom_site_aniso_U_23
_atom_site_aniso_U_13
_atom_site_aniso_U_12
Ti 0.0159(3) 0.0133(3) 0.0156(3) 0.0036(3) 0.0021(2) 0.0039(3)
Pt 0.01095(10) 0.00793(10) 0.01282(11) 0.00476(8) 0.00370(7) 0.00283(8)
P 0.0136(4) 0.0090(4) 0.0125(4) 0.0043(4) 0.0035(3) 0.0031(3)
Cl1 0.0191(4) 0.0140(4) 0.0257(5) 0.0113(4) 0.0096(3) 0.0090(3)
Cl2 0.0409(6) 0.0349(6) 0.0281(5) 0.0157(4) 0.0026(4) 0.0103(4)
Cl3 0.0630(7) 0.0285(5) 0.0365(6) 0.0089(5) 0.0212(5) 0.0171(5)
C1 0.0141(18) 0.0173(18) 0.0201(19) 0.0007(15) 0.0050(15) 0.0029(15)
C2 0.023(2) 0.0184(19) 0.0155(18) 0.0031(15) 0.0024(15) 0.0097(16)
C3 0.029(2) 0.0134(18) 0.026(2) 0.0054(16) 0.0109(16) 0.0031(16)
C4 0.022(2) 0.022(2) 0.028(2) -0.0015(17) 0.0035(17) -0.0052(17)
C5 0.023(2) 0.038(2) 0.020(2) 0.0011(18) -0.0072(16) 0.0096(19)
C6 0.039(2) 0.040(2) 0.020(2) 0.0140(19) 0.0058(17) 0.021(2)
C7 0.031(2) 0.023(2) 0.027(2) 0.0132(18) 0.0107(16) 0.0092(18)
C8 0.0126(16) 0.0104(16) 0.0125(16) 0.0028(13) 0.0042(13) 0.0036(13)
C9 0.0151(17) 0.0159(18) 0.0189(18) 0.0102(15) 0.0047(14) 0.0046(14)
C10 0.0110(17) 0.0167(18) 0.0207(18) 0.0031(15) 0.0059(14) 0.0001(15)
C11 0.0166(18) 0.0179(19) 0.0196(19) 0.0033(15) 0.0010(15) 0.0070(15)
C12 0.0234(18) 0.0109(17) 0.0139(17) 0.0050(14) 0.0047(14) 0.0066(15)
C13 0.0224(17) 0.0110(16) 0.0109(16) 0.0046(14) 0.0029(13) 0.0043(14)
C14 0.0289(19) 0.0207(19) 0.0192(19) 0.0106(16) 0.0073(15) 0.0118(15)
C15 0.047(2) 0.036(2) 0.028(2) 0.0181(19) 0.0215(18) 0.028(2)
C16 0.071(3) 0.022(2) 0.0128(19) 0.0057(16) 0.0140(19) 0.029(2)
C17 0.058(3) 0.0108(18) 0.018(2) 0.0029(16) -0.0023(18) 0.0011(17)
C18 0.034(2) 0.0169(18) 0.0174(18) 0.0075(15) 0.0046(15) 0.0050(16)
C19 0.0089(15) 0.0137(17) 0.0180(17) 0.0095(14) 0.0034(13) 0.0020(13)
C20 0.0188(18) 0.0187(18) 0.0203(18) 0.0085(15) 0.0042(14) 0.0084(14)
C21 0.026(2) 0.040(2) 0.0172(19) 0.0164(17) 0.0054(15) 0.0164(17)
C22 0.0207(19) 0.031(2) 0.039(2) 0.0258(19) 0.0113(16) 0.0154(16)
C23 0.0133(17) 0.0158(18) 0.028(2) 0.0097(16) 0.0051(14) 0.0066(14)
C24 0.0124(16) 0.0164(17) 0.0200(18) 0.0086(15) 0.0040(13) 0.0020(14)
C25 0.042(2) 0.023(2) 0.024(2) 0.0071(17) 0.0009(17) 0.0072(17)

loop_
_atom_type_symbol
_atom_type_description
_atom_type_scat_dispersion_real
_atom_type_scat_dispersion_imag
_atom_type_scat_source
C C 0.0033 0.0016 'International Tables Vol C Tables 4.2.6.8 and 6.1.1.4'
H H 0.0000 0.0000 'International Tables Vol C Tables 4.2.6.8 and 6.1.1.4'
P P 0.1023 0.0942 'International Tables Vol C Tables 4.2.6.8 and 6.1.1.4'
Cl Cl 0.1484 0.1585 'International Tables Vol C Tables 4.2.6.8 and 6.1.1.4'
Ti Ti 0.2776 0.4457 'International Tables Vol C Tables 4.2.6.8 and 6.1.1.4'
Pt Pt -1.7033 8.3905 'International Tables Vol C Tables 4.2.6.8 and 6.1.1.4'

loop_
_geom_angle_atom_site_label_1
_geom_angle_atom_site_label_2
_geom_angle_atom_site_label_3
_geom_angle
_geom_angle_site_symmetry_1
_geom_angle_site_symmetry_3
C6 Ti C5 37.25(13) . .
C6 Ti C4 69.90(15) . .
C5 Ti C4 36.90(13) . .
C6 Ti C7 37.37(13) . .
C5 Ti C7 70.60(14) . .
C4 Ti C7 91.98(13) . .
C6 Ti C1 70.52(13) . .
C5 Ti C1 92.38(13) . .
C4 Ti C1 92.53(12) . .
C7 Ti C1 37.40(12) . .
C6 Ti C3 90.91(14) . .
C5 Ti C3 69.83(14) . .
C4 Ti C3 37.38(13) . .
C7 Ti C3 91.39(13) . .
C1 Ti C3 70.36(12) . .
C6 Ti C2 91.01(13) . .
C5 Ti C2 91.35(13) . .
C4 Ti C2 70.41(13) . .
C7 Ti C2 69.94(13) . .
C1 Ti C2 37.20(11) . .
C3 Ti C2 37.11(11) . .
C6 Ti C10 127.08(13) . .
C5 Ti C10 104.27(12) . .
C4 Ti C10 96.89(12) . .
C7 Ti C10 156.14(13) . .
C1 Ti C10 162.12(12) . .
C3 Ti C10 109.03(12) . .
C2 Ti C10 133.92(12) . .
C6 Ti C9 158.46(12) . .
C5 Ti C9 137.67(12) . .
C4 Ti C9 116.65(12) . .
C7 Ti C9 150.26(12) . .
C1 Ti C9 127.08(11) . .
C3 Ti C9 106.28(12) . .
C2 Ti C9 110.53(12) . .
C10 Ti C9 35.12(10) . .
C6 Ti C12 103.54(13) . .
C5 Ti C12 119.68(13) . .
C4 Ti C12 144.88(12) . .
C7 Ti C12 102.82(12) . .
C1 Ti C12 118.48(11) . .
C3 Ti C12 164.86(12) . .
C2 Ti C12 144.61(11) . .
C10 Ti C12 58.51(11) . .
C9 Ti C12 58.62(11) . .
C6 Ti C11 100.19(13) . .
C5 Ti C11 95.66(12) . .
C4 Ti C11 110.43(12) . .
C7 Ti C11 121.20(13) . .
C1 Ti C11 150.97(12) . .
C3 Ti C11 138.43(12) . .
C2 Ti C11 168.37(12) . .
C10 Ti C11 35.00(11) . .
C9 Ti C11 58.32(11) . .
C12 Ti C11 35.07(10) . .
C6 Ti C8 134.47(13) . .
C5 Ti C8 153.50(12) . .
C4 Ti C8 152.06(12) . .
C7 Ti C8 115.83(12) . .
C1 Ti C8 107.77(11) . .
C3 Ti C8 132.66(12) . .
C2 Ti C8 115.12(11) . .
C10 Ti C8 58.75(10) . .
C9 Ti C8 35.48(10) . .
C12 Ti C8 35.19(10) . .
C11 Ti C8 58.48(10) . .
Cl1 Pt Cl1 180.00(4) . 2_666
Cl1 Pt P 87.13(3) . 2_666
Cl1 Pt P 92.87(3) 2_666 2_666
Cl1 Pt P 92.87(3) . .
Cl1 Pt P 87.13(3) 2_666 .
P Pt P 180.0 2_666 .
C8 P C13 103.19(13) . .
C8 P C19 103.62(13) . .
C13 P C19 102.47(13) . .
C8 P Pt 113.78(10) . .
C13 P Pt 112.30(10) . .
C19 P Pt 119.63(9) . .
C2 C1 C7 127.7(3) . .
C2 C1 Ti 72.08(18) . .
C7 C1 Ti 71.18(18) . .
C3 C2 C1 128.7(3) . .
C3 C2 Ti 71.14(19) . .
C1 C2 Ti 70.72(18) . .
C2 C3 C4 128.9(3) . .
C2 C3 Ti 71.76(19) . .
C4 C3 Ti 70.8(2) . .
C5 C4 C3 128.3(3) . .
C5 C4 Ti 71.5(2) . .
C3 C4 Ti 71.84(19) . .
C4 C5 C6 128.5(3) . .
C4 C5 Ti 71.6(2) . .
C6 C5 Ti 71.3(2) . .
C5 C6 C7 129.3(4) . .
C5 C6 Ti 71.5(2) . .
C7 C6 Ti 71.4(2) . .
C6 C7 C1 128.5(3) . .
C6 C7 Ti 71.2(2) . .
C1 C7 Ti 71.42(19) . .
C12 C8 C9 107.4(3) . .
C12 C8 P 124.8(2) . .
C9 C8 P 126.1(2) . .
C12 C8 Ti 72.35(16) . .
C9 C8 Ti 72.18(16) . .
P C8 Ti 132.46(14) . .
C10 C9 C8 107.9(3) . .
C10 C9 Ti 72.20(18) . .
C8 C9 Ti 72.33(17) . .
C11 C10 C9 108.2(3) . .
C11 C10 Ti 72.81(18) . .
C9 C10 Ti 72.67(17) . .
C10 C11 C12 108.4(3) . .
C10 C11 Ti 72.19(18) . .
C12 C11 Ti 72.42(17) . .
C11 C12 C8 108.1(3) . .
C11 C12 Ti 72.51(18) . .
C8 C12 Ti 72.46(17) . .
C18 C13 C14 118.9(3) . .
C18 C13 P 118.3(2) . .
C14 C13 P 122.7(2) . .
C15 C14 C13 119.6(3) . .
C14 C15 C16 121.0(3) . .
C17 C16 C15 119.3(3) . .
C16 C17 C18 120.5(3) . .
C17 C18 C13 120.7(3) . .
C24 C19 C20 118.2(3) . .
C24 C19 P 120.2(2) . .
C20 C19 P 121.6(2) . .
C21 C20 C19 120.3(3) . .
C22 C21 C20 120.0(3) . .
C21 C22 C23 119.9(3) . .
C22 C23 C24 120.9(3) . .
C23 C24 C19 120.6(3) . .
Cl3 C25 Cl2 111.72(19) . .

loop_
_geom_bond_atom_site_label_1
_geom_bond_atom_site_label_2
_geom_bond_distance
_geom_bond_site_symmetry_2
Ti C6 2.199(4) .
Ti C5 2.201(3) .
Ti C4 2.201(3) .
Ti C7 2.202(3) .
Ti C1 2.205(3) .
Ti C3 2.215(3) .
Ti C2 2.223(3) .
Ti C10 2.332(3) .
Ti C9 2.338(3) .
Ti C12 2.338(3) .
Ti C11 2.340(3) .
Ti C8 2.340(3) .
Pt Cl1 2.3042(7) .
Pt Cl1 2.3043(7) 2_666
Pt P 2.3214(8) 2_666
Pt P 2.3215(8) .
P C8 1.804(3) .
P C13 1.816(3) .
P C19 1.818(3) .
Cl2 C25 1.757(3) .
Cl3 C25 1.756(3) .
C1 C2 1.413(4) .
C1 C7 1.413(5) .
C2 C3 1.412(4) .
C3 C4 1.415(5) .
C4 C5 1.393(5) .
C5 C6 1.405(5) .
C6 C7 1.410(5) .
C8 C12 1.414(4) .
C8 C9 1.425(4) .
C9 C10 1.409(4) .
C10 C11 1.405(4) .
C11 C12 1.409(4) .
C13 C18 1.390(4) .
C13 C14 1.398(4) .
C14 C15 1.383(4) .
C15 C16 1.389(5) .
C16 C17 1.371(4) .
C17 C18 1.382(4) .
C19 C24 1.389(4) .
C19 C20 1.405(4) .
C20 C21 1.402(4) .
C21 C22 1.373(4) .
C22 C23 1.374(4) .
C23 C24 1.386(4) .

loop_
_geom_torsion_atom_site_label_1
_geom_torsion_atom_site_label_2
_geom_torsion_atom_site_label_3
_geom_torsion_atom_site_label_4
_geom_torsion
_geom_torsion_site_symmetry_1
Cl1 Pt P C8 -105.07(10) .
Cl1 Pt P C8 74.93(10) 2_666
P Pt P C8 -156(6) 2_666
Cl1 Pt P C13 138.17(11) .
Cl1 Pt P C13 -41.83(11) 2_666
P Pt P C13 87(6) 2_666
Cl1 Pt P C19 18.06(11) .
Cl1 Pt P C19 -161.94(11) 2_666
P Pt P C19 -33(6) 2_666
C6 Ti C1 C2 -119.8(2) .
C5 Ti C1 C2 -89.1(2) .
C4 Ti C1 C2 -52.2(2) .
C7 Ti C1 C2 -142.1(3) .
C3 Ti C1 C2 -21.51(19) .
C10 Ti C1 C2 69.7(4) .
C9 Ti C1 C2 74.4(2) .
C12 Ti C1 C2 145.00(18) .
C11 Ti C1 C2 164.7(2) .
C8 Ti C1 C2 108.37(19) .
C6 Ti C1 C7 22.3(2) .
C5 Ti C1 C7 53.0(2) .
C4 Ti C1 C7 89.9(2) .
C3 Ti C1 C7 120.6(2) .
C2 Ti C1 C7 142.1(3) .
C10 Ti C1 C7 -148.2(4) .
C9 Ti C1 C7 -143.47(19) .
C12 Ti C1 C7 -72.9(2) .
C11 Ti C1 C7 -53.2(3) .
C8 Ti C1 C7 -109.5(2) .
C7 C1 C2 C3 -3.3(6) .
Ti C1 C2 C3 44.0(3) .
C7 C1 C2 Ti -47.3(3) .
C6 Ti C2 C3 -90.2(2) .
C5 Ti C2 C3 -52.9(2) .
C4 Ti C2 C3 -22.0(2) .
C7 Ti C2 C3 -121.7(2) .
C1 Ti C2 C3 -145.1(3) .
C10 Ti C2 C3 58.5(2) .
C9 Ti C2 C3 90.1(2) .
C12 Ti C2 C3 154.4(2) .
C11 Ti C2 C3 74.3(6) .
C8 Ti C2 C3 128.36(19) .
C6 Ti C2 C1 54.9(2) .
C5 Ti C2 C1 92.2(2) .
C4 Ti C2 C1 123.1(2) .
C7 Ti C2 C1 23.40(19) .
C3 Ti C2 C1 145.1(3) .
C10 Ti C2 C1 -156.43(18) .
C9 Ti C2 C1 -124.85(19) .
C12 Ti C2 C1 -60.5(3) .
C11 Ti C2 C1 -140.6(5) .
C8 Ti C2 C1 -86.5(2) .
C1 C2 C3 C4 0.9(6) .
Ti C2 C3 C4 44.7(3) .
C1 C2 C3 Ti -43.8(3) .
C6 Ti C3 C2 90.5(2) .
C5 Ti C3 C2 121.8(2) .
C4 Ti C3 C2 144.5(3) .
C7 Ti C3 C2 53.1(2) .
C1 Ti C3 C2 21.55(19) .
C10 Ti C3 C2 -139.50(19) .
C9 Ti C3 C2 -102.7(2) .
C12 Ti C3 C2 -106.7(5) .
C11 Ti C3 C2 -163.00(19) .
C8 Ti C3 C2 -74.9(2) .
C6 Ti C3 C4 -54.1(2) .
C5 Ti C3 C4 -22.7(2) .
C7 Ti C3 C4 -91.4(2) .
C1 Ti C3 C4 -123.0(2) .
C2 Ti C3 C4 -144.5(3) .
C10 Ti C3 C4 76.0(2) .
C9 Ti C3 C4 112.8(2) .
C12 Ti C3 C4 108.7(5) .
C11 Ti C3 C4 52.5(3) .
C8 Ti C3 C4 140.6(2) .
C2 C3 C4 C5 1.8(6) .
Ti C3 C4 C5 46.9(3) .
C2 C3 C4 Ti -45.0(3) .
C6 Ti C4 C5 -22.4(2) .
C7 Ti C4 C5 -53.2(2) .
C1 Ti C4 C5 -90.6(2) .
C3 Ti C4 C5 -142.9(3) .
C2 Ti C4 C5 -121.1(2) .
C10 Ti C4 C5 104.6(2) .
C9 Ti C4 C5 135.2(2) .
C12 Ti C4 C5 62.6(3) .
C11 Ti C4 C5 71.3(2) .
C8 Ti C4 C5 132.1(3) .
C6 Ti C4 C3 120.4(2) .
C5 Ti C4 C3 142.9(3) .
C7 Ti C4 C3 89.7(2) .
C1 Ti C4 C3 52.3(2) .
C2 Ti C4 C3 21.82(19) .
C10 Ti C4 C3 -112.5(2) .
C9 Ti C4 C3 -81.9(2) .
C12 Ti C4 C3 -154.5(2) .
C11 Ti C4 C3 -145.8(2) .
C8 Ti C4 C3 -85.1(3) .
C3 C4 C5 C6 -1.2(6) .
Ti C4 C5 C6 45.8(3) .
C3 C4 C5 Ti -47.0(3) .
C6 Ti C5 C4 143.7(3) .
C7 Ti C5 C4 122.0(2) .
C1 Ti C5 C4 91.0(2) .
C3 Ti C5 C4 23.0(2) .
C2 Ti C5 C4 53.8(2) .
C10 Ti C5 C4 -82.4(2) .
C9 Ti C5 C4 -69.3(3) .
C12 Ti C5 C4 -144.0(2) .
C11 Ti C5 C4 -116.9(2) .
C8 Ti C5 C4 -128.8(3) .
C4 Ti C5 C6 -143.7(3) .
C7 Ti C5 C6 -21.7(2) .
C1 Ti C5 C6 -52.7(2) .
C3 Ti C5 C6 -120.7(2) .
C2 Ti C5 C6 -89.9(2) .
C10 Ti C5 C6 133.9(2) .
C9 Ti C5 C6 147.0(2) .
C12 Ti C5 C6 72.3(2) .
C11 Ti C5 C6 99.4(2) .
C8 Ti C5 C6 87.5(3) .
C4 C5 C6 C7 -1.0(6) .
Ti C5 C6 C7 44.8(4) .
C4 C5 C6 Ti -45.8(3) .
C4 Ti C6 C5 22.2(2) .
C7 Ti C6 C5 144.9(3) .
C1 Ti C6 C5 122.6(2) .
C3 Ti C6 C5 53.8(2) .
C2 Ti C6 C5 90.9(2) .
C10 Ti C6 C5 -61.1(3) .
C9 Ti C6 C5 -89.7(4) .
C12 Ti C6 C5 -121.6(2) .
C11 Ti C6 C5 -85.9(2) .
C8 Ti C6 C5 -141.3(2) .
C5 Ti C6 C7 -144.9(3) .
C4 Ti C6 C7 -122.7(2) .
C1 Ti C6 C7 -22.3(2) .
C3 Ti C6 C7 -91.1(2) .
C2 Ti C6 C7 -54.0(2) .
C10 Ti C6 C7 154.03(19) .
C9 Ti C6 C7 125.4(3) .
C12 Ti C6 C7 93.5(2) .
C11 Ti C6 C7 129.2(2) .
C8 Ti C6 C7 73.8(2) .
C5 C6 C7 C1 0.7(6) .
Ti C6 C7 C1 45.5(3) .
C5 C6 C7 Ti -44.9(4) .
C2 C1 C7 C6 2.2(6) .
Ti C1 C7 C6 -45.5(3) .
C2 C1 C7 Ti 47.6(3) .
C5 Ti C7 C6 21.7(2) .
C4 Ti C7 C6 52.3(2) .
C1 Ti C7 C6 143.9(3) .
C3 Ti C7 C6 89.7(2) .
C2 Ti C7 C6 120.6(2) .
C10 Ti C7 C6 -59.7(4) .
C9 Ti C7 C6 -142.9(3) .
C12 Ti C7 C6 -95.6(2) .
C11 Ti C7 C6 -63.1(2) .
C8 Ti C7 C6 -130.4(2) .
C6 Ti C7 C1 -143.9(3) .
C5 Ti C7 C1 -122.2(2) .
C4 Ti C7 C1 -91.6(2) .
C3 Ti C7 C1 -54.2(2) .
C2 Ti C7 C1 -23.29(18) .
C10 Ti C7 C1 156.4(3) .
C9 Ti C7 C1 73.2(3) .
C12 Ti C7 C1 120.51(19) .
C11 Ti C7 C1 153.00(18) .
C8 Ti C7 C1 85.7(2) .
C13 P C8 C12 75.2(3) .
C19 P C8 C12 -178.2(2) .
Pt P C8 C12 -46.8(3) .
C13 P C8 C9 -88.2(3) .
C19 P C8 C9 18.4(3) .
Pt P C8 C9 149.9(2) .
C13 P C8 Ti 172.95(19) .
C19 P C8 Ti -80.5(2) .
Pt P C8 Ti 51.0(2) .
C6 Ti C8 C12 34.6(2) .
C5 Ti C8 C12 -23.3(4) .
C4 Ti C8 C12 -110.8(3) .
C7 Ti C8 C12 75.0(2) .
C1 Ti C8 C12 114.49(19) .
C3 Ti C8 C12 -166.15(18) .
C2 Ti C8 C12 153.81(18) .
C10 Ti C8 C12 -78.48(19) .
C9 Ti C8 C12 -115.6(2) .
C11 Ti C8 C12 -37.23(18) .
C6 Ti C8 C9 150.3(2) .
C5 Ti C8 C9 92.3(3) .
C4 Ti C8 C9 4.8(3) .
C7 Ti C8 C9 -169.37(18) .
C1 Ti C8 C9 -129.88(18) .
C3 Ti C8 C9 -50.5(2) .
C2 Ti C8 C9 -90.55(19) .
C10 Ti C8 C9 37.16(17) .
C12 Ti C8 C9 115.6(2) .
C11 Ti C8 C9 78.41(19) .
C6 Ti C8 P -86.7(3) .
C5 Ti C8 P -144.6(3) .
C4 Ti C8 P 127.8(3) .
C7 Ti C8 P -46.3(2) .
C1 Ti C8 P -6.9(2) .
C3 Ti C8 P 72.5(3) .
C2 Ti C8 P 32.5(2) .
C10 Ti C8 P 160.2(3) .
C9 Ti C8 P 123.0(3) .
C12 Ti C8 P -121.3(3) .
C11 Ti C8 P -158.6(3) .
C12 C8 C9 C10 0.3(3) .
P C8 C9 C10 166.1(2) .
Ti C8 C9 C10 -63.9(2) .
C12 C8 C9 Ti 64.2(2) .
P C8 C9 Ti -130.0(2) .
C6 Ti C9 C10 41.6(4) .
C5 Ti C9 C10 -22.4(3) .
C4 Ti C9 C10 -61.3(2) .
C7 Ti C9 C10 135.7(3) .
C1 Ti C9 C10 -177.48(19) .
C3 Ti C9 C10 -100.1(2) .
C2 Ti C9 C10 -139.02(19) .
C12 Ti C9 C10 78.7(2) .
C11 Ti C9 C10 37.28(18) .
C8 Ti C9 C10 116.2(3) .
C6 Ti C9 C8 -74.5(4) .
C5 Ti C9 C8 -138.5(2) .
C4 Ti C9 C8 -177.48(18) .
C7 Ti C9 C8 19.6(3) .
C1 Ti C9 C8 66.3(2) .
C3 Ti C9 C8 143.75(18) .
C2 Ti C9 C8 104.81(19) .
C10 Ti C9 C8 -116.2(3) .
C12 Ti C9 C8 -37.49(16) .
C11 Ti C9 C8 -78.89(19) .
C8 C9 C10 C11 -0.6(3) .
Ti C9 C10 C11 -64.6(2) .
C8 C9 C10 Ti 64.0(2) .
C6 Ti C10 C11 -46.2(2) .
C5 Ti C10 C11 -79.3(2) .
C4 Ti C10 C11 -116.1(2) .
C7 Ti C10 C11 -5.1(4) .
C1 Ti C10 C11 122.6(4) .
C3 Ti C10 C11 -152.53(19) .
C2 Ti C10 C11 174.51(18) .
C9 Ti C10 C11 116.0(3) .
C12 Ti C10 C11 37.01(18) .
C8 Ti C10 C11 78.48(19) .
C6 Ti C10 C9 -162.2(2) .
C5 Ti C10 C9 164.7(2) .
C4 Ti C10 C9 127.8(2) .
C7 Ti C10 C9 -121.1(3) .
C1 Ti C10 C9 6.6(5) .
C3 Ti C10 C9 91.4(2) .
C2 Ti C10 C9 58.5(2) .
C12 Ti C10 C9 -79.01(19) .
C11 Ti C10 C9 -116.0(3) .
C8 Ti C10 C9 -37.54(17) .
C9 C10 C11 C12 0.7(3) .
Ti C10 C11 C12 -63.8(2) .
C9 C10 C11 Ti 64.5(2) .
C6 Ti C11 C10 144.2(2) .
C5 Ti C11 C10 106.9(2) .
C4 Ti C11 C10 72.0(2) .
C7 Ti C11 C10 177.59(18) .
C1 Ti C11 C10 -147.8(2) .
C3 Ti C11 C10 41.1(3) .
C2 Ti C11 C10 -20.0(7) .
C9 Ti C11 C10 -37.41(17) .
C12 Ti C11 C10 -116.7(3) .
C8 Ti C11 C10 -79.3(2) .
C6 Ti C11 C12 -99.1(2) .
C5 Ti C11 C12 -136.4(2) .
C4 Ti C11 C12 -171.3(2) .
C7 Ti C11 C12 -65.7(2) .
C1 Ti C11 C12 -31.1(3) .
C3 Ti C11 C12 157.8(2) .
C2 Ti C11 C12 96.7(6) .
C10 Ti C11 C12 116.7(3) .
C9 Ti C11 C12 79.3(2) .
C8 Ti C11 C12 37.36(18) .
C10 C11 C12 C8 -0.5(3) .
Ti C11 C12 C8 -64.2(2) .
C10 C11 C12 Ti 63.7(2) .
C9 C8 C12 C11 0.1(3) .
P C8 C12 C11 -165.9(2) .
Ti C8 C12 C11 64.2(2) .
C9 C8 C12 Ti -64.1(2) .
P C8 C12 Ti 129.9(2) .
C6 Ti C12 C11 88.5(2) .
C5 Ti C12 C11 52.1(2) .
C4 Ti C12 C11 14.3(3) .
C7 Ti C12 C11 126.9(2) .
C1 Ti C12 C11 163.44(19) .
C3 Ti C12 C11 -73.8(5) .
C2 Ti C12 C11 -159.8(2) .
C10 Ti C12 C11 -36.94(18) .
C9 Ti C12 C11 -78.4(2) .
C8 Ti C12 C11 -116.2(3) .
C6 Ti C12 C8 -155.34(18) .
C5 Ti C12 C8 168.28(18) .
C4 Ti C12 C8 130.4(2) .
C7 Ti C12 C8 -116.93(18) .
C1 Ti C12 C8 -80.4(2) .
C3 Ti C12 C8 42.4(5) .
C2 Ti C12 C8 -43.6(3) .
C10 Ti C12 C8 79.23(19) .
C9 Ti C12 C8 37.81(16) .
C11 Ti C12 C8 116.2(3) .
C8 P C13 C18 -163.6(2) .
C19 P C13 C18 89.0(3) .
Pt P C13 C18 -40.7(3) .
C8 P C13 C14 19.4(3) .
C19 P C13 C14 -88.0(3) .
Pt P C13 C14 142.4(2) .
C18 C13 C14 C15 -0.8(5) .
P C13 C14 C15 176.1(2) .
C13 C14 C15 C16 2.0(5) .
C14 C15 C16 C17 -2.6(5) .
C15 C16 C17 C18 2.1(5) .
C16 C17 C18 C13 -1.0(5) .
C14 C13 C18 C17 0.3(5) .
P C13 C18 C17 -176.8(2) .
C8 P C19 C24 60.9(2) .
C13 P C19 C24 168.0(2) .
Pt P C19 C24 -67.0(2) .
C8 P C19 C20 -118.1(2) .
C13 P C19 C20 -11.0(3) .
Pt P C19 C20 113.9(2) .
C24 C19 C20 C21 -1.4(4) .
P C19 C20 C21 177.7(2) .
C19 C20 C21 C22 0.4(5) .
C20 C21 C22 C23 0.8(5) .
C21 C22 C23 C24 -0.8(4) .
C22 C23 C24 C19 -0.2(4) .
C20 C19 C24 C23 1.3(4) .
P C19 C24 C23 -177.7(2) .
